data_2230634
loop_
_publ_author_name
'Yang, Yuan'
'Yang, Yunxia'

_publ_section_title
;
 Tetrabutylammonium 4-hydroxybenzoate dihydrate
;
_journal_coeditor_code FJ2432
_journal_issue 7
_journal_name_full 'Acta Crystallographica Section E'
_journal_page_first o1703
_journal_paper_doi 10.1107/S1600536811022823
_journal_volume 67
_journal_year 2011
_chemical_formula_iupac 'C16 H36 N +, C7 H5 O3 -, 2H2 O'
_chemical_formula_moiety 'C16 H36 N +, C7 H5 O3 -, 2(H2 O)'
_chemical_formula_sum 'C23 H45 N O5'
_chemical_formula_weight 415.60
_chemical_name_systematic
;
Tetrabutylammonium 4-hydroxybenzoate dihydrate
;
_space_group_IT_number 14
_symmetry_cell_setting monoclinic
_symmetry_space_group_name_Hall '-P 2ybc'
_symmetry_space_group_name_H-M 'P 1 21/c 1'
_atom_sites_solution_hydrogens geom
_atom_sites_solution_primary direct
_atom_sites_solution_secondary difmap
_audit_creation_method SHELXL-97
_cell_angle_alpha 90.00
_cell_angle_beta 93.1280(10)
_cell_angle_gamma 90.00
_cell_formula_units_Z 4
_cell_length_a 10.36790(10)
_cell_length_b 14.9648(2)
_cell_length_c 16.1851(2)
_cell_measurement_reflns_used 7508
_cell_measurement_temperature 296(2)
_cell_measurement_theta_max 27.6
_cell_measurement_theta_min 2.39
_cell_volume 2507.43(5)
_computing_cell_refinement 'SAINT (Bruker, 2007)'
_computing_data_collection 'APEX2 (Bruker, 2007)'
_computing_data_reduction 'SAINT (Bruker, 2007)'
_computing_molecular_graphics 'SHELXTL (Sheldrick, 2008)'
_computing_publication_material 'SHELXL97 (Sheldrick, 2008) and <i>publCIF</i> (Westrip, 2010)'
_computing_structure_refinement 'SHELXL97 (Sheldrick, 2008)'
_computing_structure_solution 'SHELXS97 (Sheldrick, 2008)'
_diffrn_ambient_temperature 296(2)
_diffrn_measured_fraction_theta_full 0.995
_diffrn_measured_fraction_theta_max 0.995
_diffrn_measurement_device_type 'Bruker SMART APEX'
_diffrn_measurement_method '\f and \w'
_diffrn_radiation_monochromator graphite
_diffrn_radiation_source 'fine-focus sealed tube'
_diffrn_radiation_type MoK\a
_diffrn_radiation_wavelength 0.71073
_diffrn_reflns_av_R_equivalents 0.0179
_diffrn_reflns_av_sigmaI/netI 0.0179
_diffrn_reflns_limit_h_max 13
_diffrn_reflns_limit_h_min -12
_diffrn_reflns_limit_k_max 19
_diffrn_reflns_limit_k_min -19
_diffrn_reflns_limit_l_max 21
_diffrn_reflns_limit_l_min -21
_diffrn_reflns_number 20944
_diffrn_reflns_theta_full 27.72
_diffrn_reflns_theta_max 27.72
_diffrn_reflns_theta_min 1.97
_exptl_absorpt_coefficient_mu 0.076
_exptl_absorpt_correction_T_max 0.9850
_exptl_absorpt_correction_T_min 0.9638
_exptl_absorpt_correction_type multi-scan
_exptl_absorpt_process_details '(SADABS; Sheldrick, 1996)'
_exptl_crystal_colour colorless
_exptl_crystal_density_diffrn 1.101
_exptl_crystal_density_method 'not measured'
_exptl_crystal_description block
_exptl_crystal_F_000 920
_exptl_crystal_size_max 0.49
_exptl_crystal_size_mid 0.43
_exptl_crystal_size_min 0.20
_refine_diff_density_max 0.540
_refine_diff_density_min -0.516
_refine_ls_extinction_method none
_refine_ls_goodness_of_fit_ref 1.034
_refine_ls_hydrogen_treatment mixed
_refine_ls_matrix_type full
_refine_ls_number_parameters 265
_refine_ls_number_reflns 5869
_refine_ls_number_restraints 7
_refine_ls_restrained_S_all 1.034
_refine_ls_R_factor_all 0.0666
_refine_ls_R_factor_gt 0.0517
_refine_ls_shift/su_max 0.001
_refine_ls_shift/su_mean 0.000
_refine_ls_structure_factor_coef Fsqd
_refine_ls_weighting_details 'calc w=1/[\s^2^(Fo^2^)+(0.0620P)^2^+0.9941P] where P=(Fo^2^+2Fc^2^)/3'
_refine_ls_weighting_scheme calc
_refine_ls_wR_factor_gt 0.1321
_refine_ls_wR_factor_ref 0.1429
_reflns_number_gt 4619
_reflns_number_total 5869
_reflns_threshold_expression I>2\s(I)
_cod_data_source_file fj2432.cif
_cod_data_source_block I
_cod_original_sg_symbol_H-M 'P 21/c'
_cod_database_code 2230634
_cod_database_fobs_code 2230634

loop_
_symmetry_equiv_pos_as_xyz
'x, y, z'
'-x, y+1/2, -z+1/2'
'-x, -y, -z'
'x, -y-1/2, z-1/2'

loop_
_atom_site_type_symbol
_atom_site_label
_atom_site_fract_x
_atom_site_fract_y
_atom_site_fract_z
_atom_site_U_iso_or_equiv
_atom_site_adp_type
_atom_site_calc_flag
_atom_site_refinement_flags
_atom_site_occupancy
_atom_site_symmetry_multiplicity
_atom_site_disorder_assembly
_atom_site_disorder_group
C C1 -0.05049(13) 0.44078(9) 0.19491(9) 0.0322(3) Uani d . 1 1 . .
O O1 -0.16859(10) 0.44921(8) 0.22660(7) 0.0423(3) Uani d D 1 1 . .
H H1 -0.2234(17) 0.4650(14) 0.1867(10) 0.063 Uiso d D 1 1 . .
O O1W 0.41847(13) 0.65365(10) 0.00965(8) 0.0612(4) Uani d D 1 1 . .
H H1WA 0.4976 0.6424 -0.0004 0.092 Uiso d RD 1 1 . .
H H1WB 0.3751 0.6104 -0.0121 0.092 Uiso d RD 1 1 . .
N N1 0.64105(11) 0.22051(7) 0.24724(7) 0.0305(3) Uani d . 1 1 . .
C C2 -0.03481(13) 0.43166(10) 0.11073(9) 0.0352(3) Uani d . 1 1 . .
H H2A -0.1067 0.4295 0.0738 0.042 Uiso calc R 1 1 . .
O O2 0.34027(11) 0.40824(11) 0.02796(8) 0.0614(4) Uani d . 1 1 . .
O O2W 0.65516(11) 0.49064(11) 0.11146(10) 0.0759(5) Uani d D 1 1 . .
H H2WB 0.5771 0.4792 0.1219 0.114 Uiso d RD 1 1 . .
H H2WA 0.6579 0.5261 0.0708 0.114 Uiso d RD 1 1 . .
C C3 0.08817(14) 0.42582(10) 0.08181(9) 0.0351(3) Uani d . 1 1 . .
H H3A 0.0981 0.4199 0.0253 0.042 Uiso calc R 1 1 . .
O O3 0.42311(10) 0.44241(8) 0.15484(7) 0.0457(3) Uani d . 1 1 . .
C C4 0.19687(13) 0.42867(9) 0.13567(9) 0.0309(3) Uani d . 1 1 . .
C C5 0.17951(13) 0.43526(10) 0.22016(9) 0.0335(3) Uani d . 1 1 . .
H H5A 0.2513 0.4359 0.2572 0.040 Uiso calc R 1 1 . .
C C6 0.05727(14) 0.44095(10) 0.24987(9) 0.0357(3) Uani d . 1 1 . .
H H6A 0.0472 0.4449 0.3065 0.043 Uiso calc R 1 1 . .
C C7 0.33068(14) 0.42652(11) 0.10361(9) 0.0381(3) Uani d . 1 1 . .
C C8 0.59979(14) 0.31219(9) 0.27669(8) 0.0310(3) Uani d . 1 1 . .
H H8A 0.6767 0.3471 0.2907 0.037 Uiso calc R 1 1 . .
H H8B 0.5527 0.3421 0.2312 0.037 Uiso calc R 1 1 . .
C C9 0.51640(16) 0.31144(10) 0.35062(9) 0.0383(3) Uani d . 1 1 . .
H H9A 0.5581 0.2761 0.3947 0.046 Uiso calc R 1 1 . .
H H9B 0.4337 0.2841 0.3352 0.046 Uiso calc R 1 1 . .
C C10 0.49506(16) 0.40589(11) 0.38123(10) 0.0412(4) Uani d . 1 1 . .
H H10A 0.5767 0.4306 0.4026 0.049 Uiso calc R 1 1 . .
H H10B 0.4633 0.4429 0.3353 0.049 Uiso calc R 1 1 . .
C C11 0.3990(2) 0.40765(15) 0.44849(12) 0.0632(5) Uani d . 1 1 . .
H H11A 0.3879 0.4680 0.4668 0.095 Uiso calc R 1 1 . .
H H11B 0.4308 0.3716 0.4942 0.095 Uiso calc R 1 1 . .
H H11C 0.3176 0.3845 0.4271 0.095 Uiso calc R 1 1 . .
C C12 0.52590(15) 0.15764(10) 0.24022(10) 0.0379(3) Uani d . 1 1 . .
H H12A 0.5545 0.1005 0.2197 0.045 Uiso calc R 1 1 . .
H H12B 0.4956 0.1478 0.2952 0.045 Uiso calc R 1 1 . .
C C13 0.41328(16) 0.18998(12) 0.18441(10) 0.0457(4) Uani d . 1 1 . .
H H13A 0.3893 0.2499 0.2005 0.055 Uiso calc R 1 1 . .
H H13B 0.4386 0.1921 0.1276 0.055 Uiso calc R 1 1 . .
C C14 0.29857(18) 0.12804(13) 0.19044(16) 0.0640(6) Uani d . 1 1 . .
H H14A 0.3222 0.0690 0.1717 0.077 Uiso calc R 1 1 . .
H H14B 0.2777 0.1232 0.2480 0.077 Uiso calc R 1 1 . .
C C15 0.1799(2) 0.15924(18) 0.13996(17) 0.0785(7) Uani d . 1 1 . .
H H15A 0.1104 0.1180 0.1467 0.118 Uiso calc R 1 1 . .
H H15B 0.1988 0.1621 0.0826 0.118 Uiso calc R 1 1 . .
H H15C 0.1552 0.2174 0.1585 0.118 Uiso calc R 1 1 . .
C C16 0.74005(15) 0.17943(9) 0.30893(9) 0.0350(3) Uani d . 1 1 . .
H H16A 0.7040 0.1788 0.3630 0.042 Uiso calc R 1 1 . .
H H16B 0.7542 0.1178 0.2931 0.042 Uiso calc R 1 1 . .
C C17 0.86989(15) 0.22653(11) 0.31640(10) 0.0418(4) Uani d . 1 1 . .
H H17A 0.9062 0.2290 0.2625 0.050 Uiso calc R 1 1 . .
H H17B 0.8579 0.2874 0.3352 0.050 Uiso calc R 1 1 . .
C C18 0.96302(17) 0.17843(12) 0.37662(11) 0.0466(4) Uani d . 1 1 . .
H H18A 0.9263 0.1761 0.4304 0.056 Uiso calc R 1 1 . .
H H18B 0.9740 0.1175 0.3578 0.056 Uiso calc R 1 1 . .
C C19 1.09404(19) 0.22334(15) 0.38535(13) 0.0622(5) Uani d . 1 1 . .
H H19A 1.1492 0.1905 0.4240 0.093 Uiso calc R 1 1 . .
H H19B 1.0841 0.2833 0.4050 0.093 Uiso calc R 1 1 . .
H H19C 1.1318 0.2246 0.3325 0.093 Uiso calc R 1 1 . .
C C20 0.69736(14) 0.23417(10) 0.16349(8) 0.0327(3) Uani d . 1 1 . .
H H20A 0.6308 0.2593 0.1259 0.039 Uiso calc R 1 1 . .
H H20B 0.7665 0.2777 0.1697 0.039 Uiso calc R 1 1 . .
C C21 0.74994(17) 0.15052(11) 0.12424(10) 0.0427(4) Uani d . 1 1 . .
H H21A 0.8106 0.1213 0.1632 0.051 Uiso calc R 1 1 . .
H H21B 0.6796 0.1093 0.1109 0.051 Uiso calc R 1 1 . .
C C22 0.81703(17) 0.17376(12) 0.04617(10) 0.0464(4) Uani d . 1 1 . .
H H22A 0.8877 0.2145 0.0600 0.056 Uiso calc R 1 1 . .
H H22B 0.7564 0.2043 0.0081 0.056 Uiso calc R 1 1 . .
C C23 0.86954(18) 0.09191(13) 0.00355(11) 0.0525(4) Uani d . 1 1 . .
H H23A 0.9106 0.1100 -0.0455 0.079 Uiso calc R 1 1 . .
H H23B 0.7998 0.0518 -0.0112 0.079 Uiso calc R 1 1 . .
H H23C 0.9314 0.0623 0.0404 0.079 Uiso calc R 1 1 . .

loop_
_atom_site_aniso_label
_atom_site_aniso_U_11
_atom_site_aniso_U_22
_atom_site_aniso_U_33
_atom_site_aniso_U_12
_atom_site_aniso_U_13
_atom_site_aniso_U_23
C1 0.0260(6) 0.0262(6) 0.0448(8) -0.0008(5) 0.0035(6) 0.0035(6)
O1 0.0271(5) 0.0484(6) 0.0519(7) 0.0028(5) 0.0067(5) 0.0059(5)
O1W 0.0562(8) 0.0728(9) 0.0544(8) 0.0186(7) 0.0025(6) -0.0214(7)
N1 0.0372(6) 0.0251(5) 0.0295(6) -0.0007(5) 0.0055(5) 0.0017(4)
C2 0.0258(7) 0.0369(7) 0.0420(8) -0.0021(6) -0.0061(6) -0.0032(6)
O2 0.0365(6) 0.1066(11) 0.0417(7) 0.0004(7) 0.0071(5) 0.0015(7)
O2W 0.0272(6) 0.1053(12) 0.0944(11) -0.0056(7) -0.0034(6) 0.0513(10)
C3 0.0313(7) 0.0401(8) 0.0335(7) 0.0001(6) -0.0022(6) -0.0035(6)
O3 0.0247(5) 0.0664(8) 0.0455(6) -0.0036(5) -0.0009(4) 0.0116(6)
C4 0.0265(6) 0.0298(7) 0.0363(7) -0.0008(5) -0.0001(5) 0.0042(5)
C5 0.0283(7) 0.0371(7) 0.0346(7) -0.0025(6) -0.0042(5) 0.0075(6)
C6 0.0346(7) 0.0393(8) 0.0334(7) -0.0011(6) 0.0030(6) 0.0056(6)
C7 0.0281(7) 0.0473(9) 0.0391(8) -0.0002(6) 0.0026(6) 0.0107(7)
C8 0.0357(7) 0.0235(6) 0.0338(7) 0.0011(5) 0.0005(6) 0.0020(5)
C9 0.0479(9) 0.0317(7) 0.0358(7) 0.0064(6) 0.0075(6) 0.0020(6)
C10 0.0426(8) 0.0376(8) 0.0427(8) 0.0069(6) -0.0049(7) -0.0084(6)
C11 0.0745(13) 0.0632(12) 0.0530(11) 0.0182(10) 0.0151(10) -0.0129(9)
C12 0.0439(8) 0.0278(7) 0.0432(8) -0.0078(6) 0.0129(7) -0.0030(6)
C13 0.0452(9) 0.0481(9) 0.0438(9) -0.0147(7) 0.0028(7) -0.0034(7)
C14 0.0422(10) 0.0452(10) 0.1057(17) -0.0099(8) 0.0135(10) -0.0108(10)
C15 0.0451(11) 0.0915(17) 0.0984(18) -0.0205(11) -0.0005(11) -0.0156(14)
C16 0.0474(8) 0.0274(7) 0.0306(7) 0.0083(6) 0.0058(6) 0.0055(5)
C17 0.0452(9) 0.0380(8) 0.0417(8) 0.0061(7) -0.0028(7) 0.0078(6)
C18 0.0521(10) 0.0433(9) 0.0439(9) 0.0139(7) -0.0024(7) 0.0067(7)
C19 0.0495(10) 0.0715(13) 0.0642(12) 0.0145(9) -0.0086(9) 0.0150(10)
C20 0.0362(7) 0.0347(7) 0.0274(6) -0.0032(6) 0.0038(5) 0.0036(5)
C21 0.0531(9) 0.0382(8) 0.0381(8) -0.0055(7) 0.0131(7) -0.0046(6)
C22 0.0455(9) 0.0558(10) 0.0389(8) 0.0082(7) 0.0121(7) 0.0055(7)
C23 0.0493(10) 0.0648(11) 0.0448(9) 0.0015(8) 0.0155(8) -0.0085(8)

loop_
_atom_type_symbol
_atom_type_description
_atom_type_scat_dispersion_real
_atom_type_scat_dispersion_imag
_atom_type_scat_source
C C 0.0033 0.0016 'International Tables Vol C Tables 4.2.6.8 and 6.1.1.4'
H H 0.0000 0.0000 'International Tables Vol C Tables 4.2.6.8 and 6.1.1.4'
N N 0.0061 0.0033 'International Tables Vol C Tables 4.2.6.8 and 6.1.1.4'
O O 0.0106 0.0060 'International Tables Vol C Tables 4.2.6.8 and 6.1.1.4'

loop_
_geom_angle_atom_site_label_1
_geom_angle_atom_site_label_2
_geom_angle_atom_site_label_3
_geom_angle_site_symmetry_1
_geom_angle_site_symmetry_3
_geom_angle
_geom_angle_publ_flag
O1 C1 C2 . . 122.41(13) ?
O1 C1 C6 . . 117.89(13) ?
C2 C1 C6 . . 119.70(13) ?
C1 O1 H1 . . 108.1(14) ?
H1WA O1W H1WB . . 105.1 ?
C20 N1 C12 . . 110.82(11) ?
C20 N1 C8 . . 106.65(10) ?
C12 N1 C8 . . 110.40(11) ?
C20 N1 C16 . . 111.20(11) ?
C12 N1 C16 . . 107.33(11) ?
C8 N1 C16 . . 110.47(10) ?
C3 C2 C1 . . 119.84(13) ?
C3 C2 H2A . . 120.1 ?
C1 C2 H2A . . 120.1 ?
H2WB O2W H2WA . . 110.6 ?
C2 C3 C4 . . 121.13(14) ?
C2 C3 H3A . . 119.4 ?
C4 C3 H3A . . 119.4 ?
C3 C4 C5 . . 118.37(13) ?
C3 C4 C7 . . 120.95(13) ?
C5 C4 C7 . . 120.67(12) ?
C6 C5 C4 . . 121.07(13) ?
C6 C5 H5A . . 119.5 ?
C4 C5 H5A . . 119.5 ?
C5 C6 C1 . . 119.83(13) ?
C5 C6 H6A . . 120.1 ?
C1 C6 H6A . . 120.1 ?
O3 C7 O2 . . 125.68(14) ?
O3 C7 C4 . . 116.89(13) ?
O2 C7 C4 . . 117.42(13) ?
C9 C8 N1 . . 115.04(11) ?
C9 C8 H8A . . 108.5 ?
N1 C8 H8A . . 108.5 ?
C9 C8 H8B . . 108.5 ?
N1 C8 H8B . . 108.5 ?
H8A C8 H8B . . 107.5 ?
C8 C9 C10 . . 110.53(12) ?
C8 C9 H9A . . 109.5 ?
C10 C9 H9A . . 109.5 ?
C8 C9 H9B . . 109.5 ?
C10 C9 H9B . . 109.5 ?
H9A C9 H9B . . 108.1 ?
C11 C10 C9 . . 111.34(15) ?
C11 C10 H10A . . 109.4 ?
C9 C10 H10A . . 109.4 ?
C11 C10 H10B . . 109.4 ?
C9 C10 H10B . . 109.4 ?
H10A C10 H10B . . 108.0 ?
C10 C11 H11A . . 109.5 ?
C10 C11 H11B . . 109.5 ?
H11A C11 H11B . . 109.5 ?
C10 C11 H11C . . 109.5 ?
H11A C11 H11C . . 109.5 ?
H11B C11 H11C . . 109.5 ?
C13 C12 N1 . . 115.04(12) ?
C13 C12 H12A . . 108.5 ?
N1 C12 H12A . . 108.5 ?
C13 C12 H12B . . 108.5 ?
N1 C12 H12B . . 108.5 ?
H12A C12 H12B . . 107.5 ?
C14 C13 C12 . . 110.37(15) ?
C14 C13 H13A . . 109.6 ?
C12 C13 H13A . . 109.6 ?
C14 C13 H13B . . 109.6 ?
C12 C13 H13B . . 109.6 ?
H13A C13 H13B . . 108.1 ?
C15 C14 C13 . . 113.23(18) ?
C15 C14 H14A . . 108.9 ?
C13 C14 H14A . . 108.9 ?
C15 C14 H14B . . 108.9 ?
C13 C14 H14B . . 108.9 ?
H14A C14 H14B . . 107.7 ?
C14 C15 H15A . . 109.5 ?
C14 C15 H15B . . 109.5 ?
H15A C15 H15B . . 109.5 ?
C14 C15 H15C . . 109.5 ?
H15A C15 H15C . . 109.5 ?
H15B C15 H15C . . 109.5 ?
C17 C16 N1 . . 115.34(11) ?
C17 C16 H16A . . 108.4 ?
N1 C16 H16A . . 108.4 ?
C17 C16 H16B . . 108.4 ?
N1 C16 H16B . . 108.4 ?
H16A C16 H16B . . 107.5 ?
C18 C17 C16 . . 111.20(13) ?
C18 C17 H17A . . 109.4 ?
C16 C17 H17A . . 109.4 ?
C18 C17 H17B . . 109.4 ?
C16 C17 H17B . . 109.4 ?
H17A C17 H17B . . 108.0 ?
C19 C18 C17 . . 112.69(15) ?
C19 C18 H18A . . 109.1 ?
C17 C18 H18A . . 109.1 ?
C19 C18 H18B . . 109.1 ?
C17 C18 H18B . . 109.1 ?
H18A C18 H18B . . 107.8 ?
C18 C19 H19A . . 109.5 ?
C18 C19 H19B . . 109.5 ?
H19A C19 H19B . . 109.5 ?
C18 C19 H19C . . 109.5 ?
H19A C19 H19C . . 109.5 ?
H19B C19 H19C . . 109.5 ?
C21 C20 N1 . . 115.26(11) ?
C21 C20 H20A . . 108.5 ?
N1 C20 H20A . . 108.5 ?
C21 C20 H20B . . 108.5 ?
N1 C20 H20B . . 108.5 ?
H20A C20 H20B . . 107.5 ?
C22 C21 C20 . . 110.57(13) ?
C22 C21 H21A . . 109.5 ?
C20 C21 H21A . . 109.5 ?
C22 C21 H21B . . 109.5 ?
C20 C21 H21B . . 109.5 ?
H21A C21 H21B . . 108.1 ?
C21 C22 C23 . . 112.66(15) ?
C21 C22 H22A . . 109.1 ?
C23 C22 H22A . . 109.1 ?
C21 C22 H22B . . 109.1 ?
C23 C22 H22B . . 109.1 ?
H22A C22 H22B . . 107.8 ?
C22 C23 H23A . . 109.5 ?
C22 C23 H23B . . 109.5 ?
H23A C23 H23B . . 109.5 ?
C22 C23 H23C . . 109.5 ?
H23A C23 H23C . . 109.5 ?
H23B C23 H23C . . 109.5 ?

loop_
_geom_bond_atom_site_label_1
_geom_bond_atom_site_label_2
_geom_bond_site_symmetry_2
_geom_bond_distance
_geom_bond_publ_flag
C1 O1 . 1.3589(16) ?
C1 C2 . 1.388(2) ?
C1 C6 . 1.390(2) ?
O1 H1 . 0.869(9) ?
O1W H1WA . 0.8613 ?
O1W H1WB . 0.8528 ?
N1 C20 . 1.5186(17) ?
N1 C12 . 1.5194(18) ?
N1 C8 . 1.5215(17) ?
N1 C16 . 1.5221(18) ?
C2 C3 . 1.385(2) ?
C2 H2A . 0.9300 ?
O2 C7 . 1.264(2) ?
O2W H2WB . 0.8527 ?
O2W H2WA . 0.8463 ?
C3 C4 . 1.3874(19) ?
C3 H3A . 0.9300 ?
O3 C7 . 1.2553(18) ?
C4 C5 . 1.392(2) ?
C4 C7 . 1.5078(19) ?
C5 C6 . 1.383(2) ?
C5 H5A . 0.9300 ?
C6 H6A . 0.9300 ?
C8 C9 . 1.5141(19) ?
C8 H8A . 0.9700 ?
C8 H8B . 0.9700 ?
C9 C10 . 1.518(2) ?
C9 H9A . 0.9700 ?
C9 H9B . 0.9700 ?
C10 C11 . 1.515(2) ?
C10 H10A . 0.9700 ?
C10 H10B . 0.9700 ?
C11 H11A . 0.9600 ?
C11 H11B . 0.9600 ?
C11 H11C . 0.9600 ?
C12 C13 . 1.516(2) ?
C12 H12A . 0.9700 ?
C12 H12B . 0.9700 ?
C13 C14 . 1.515(2) ?
C13 H13A . 0.9700 ?
C13 H13B . 0.9700 ?
C14 C15 . 1.513(3) ?
C14 H14A . 0.9700 ?
C14 H14B . 0.9700 ?
C15 H15A . 0.9600 ?
C15 H15B . 0.9600 ?
C15 H15C . 0.9600 ?
C16 C17 . 1.518(2) ?
C16 H16A . 0.9700 ?
C16 H16B . 0.9700 ?
C17 C18 . 1.516(2) ?
C17 H17A . 0.9700 ?
C17 H17B . 0.9700 ?
C18 C19 . 1.515(3) ?
C18 H18A . 0.9700 ?
C18 H18B . 0.9700 ?
C19 H19A . 0.9600 ?
C19 H19B . 0.9600 ?
C19 H19C . 0.9600 ?
C20 C21 . 1.518(2) ?
C20 H20A . 0.9700 ?
C20 H20B . 0.9700 ?
C21 C22 . 1.516(2) ?
C21 H21A . 0.9700 ?
C21 H21B . 0.9700 ?
C22 C23 . 1.521(2) ?
C22 H22A . 0.9700 ?
C22 H22B . 0.9700 ?
C23 H23A . 0.9600 ?
C23 H23B . 0.9600 ?
C23 H23C . 0.9600 ?

loop_
_geom_hbond_atom_site_label_D
_geom_hbond_atom_site_label_H
_geom_hbond_atom_site_label_A
_geom_hbond_site_symmetry_A
_geom_hbond_distance_DH
_geom_hbond_distance_HA
_geom_hbond_distance_DA
_geom_hbond_angle_DHA
O1 H1 O2W 1_455 0.869(9) 1.746(10) 2.6125(17) 174(2)
O1W H1WA O2 3_665 0.86 1.92 2.7660(18) 168
O1W H1WB O2W 3_665 0.85 2.22 2.987(2) 150
O2W H2WB O3 . 0.85 1.80 2.6431(16) 171
O2W H2WA O2 3_665 0.85 1.88 2.7195(19) 173

loop_
_geom_torsion_atom_site_label_1
_geom_torsion_atom_site_label_2
_geom_torsion_atom_site_label_3
_geom_torsion_atom_site_label_4
_geom_torsion_site_symmetry_1
_geom_torsion_site_symmetry_2
_geom_torsion_site_symmetry_3
_geom_torsion_site_symmetry_4
_geom_torsion
_geom_torsion_publ_flag
O1 C1 C2 C3 . . . . 178.21(13) ?
C6 C1 C2 C3 . . . . -2.2(2) ?
C1 C2 C3 C4 . . . . 0.2(2) ?
C2 C3 C4 C5 . . . . 1.6(2) ?
C2 C3 C4 C7 . . . . -177.18(14) ?
C3 C4 C5 C6 . . . . -1.5(2) ?
C7 C4 C5 C6 . . . . 177.33(14) ?
C4 C5 C6 C1 . . . . -0.5(2) ?
O1 C1 C6 C5 . . . . -178.05(13) ?
C2 C1 C6 C5 . . . . 2.3(2) ?
C3 C4 C7 O3 . . . . 169.88(14) ?
C5 C4 C7 O3 . . . . -8.9(2) ?
C3 C4 C7 O2 . . . . -10.7(2) ?
C5 C4 C7 O2 . . . . 170.54(15) ?
C20 N1 C8 C9 . . . . 168.00(12) ?
C12 N1 C8 C9 . . . . 47.53(16) ?
C16 N1 C8 C9 . . . . -71.03(15) ?
N1 C8 C9 C10 . . . . 172.91(12) ?
C8 C9 C10 C11 . . . . 173.19(14) ?
C20 N1 C12 C13 . . . . -61.49(16) ?
C8 N1 C12 C13 . . . . 56.45(16) ?
C16 N1 C12 C13 . . . . 176.91(12) ?
N1 C12 C13 C14 . . . . -172.98(14) ?
C12 C13 C14 C15 . . . . 176.70(17) ?
C20 N1 C16 C17 . . . . 51.15(16) ?
C12 N1 C16 C17 . . . . 172.52(12) ?
C8 N1 C16 C17 . . . . -67.07(15) ?
N1 C16 C17 C18 . . . . -177.71(12) ?
C16 C17 C18 C19 . . . . 179.72(15) ?
C12 N1 C20 C21 . . . . -62.15(16) ?
C8 N1 C20 C21 . . . . 177.65(13) ?
C16 N1 C20 C21 . . . . 57.15(16) ?
N1 C20 C21 C22 . . . . -173.52(13) ?
C20 C21 C22 C23 . . . . -179.01(14) ?

loop_
_cod_related_entry_id
_cod_related_entry_database
_cod_related_entry_code
1 ChemSpider 30656762
